data_8105912
loop_
_publ_author_name
'Wei-Dong, Yin'
'Gui-Lian, Li'
'Qian-Long, Liu'

_publ_section_title
;
 Hydrothermal synthesis and crystal structure of
 cylo[tetraaqua-bis(\m2-1,4-bis(1H-benzo[d]imidazol-1-yl)but-2-ene-\k2
 N:N&#x2032;)-bis(\m2-4-nitro-phthalate-\k2 O,O&#x2032;)dinickel(II)],
 C26H23N5O8Ni
;
_journal_issue 5
_journal_name_full 'Zeitschrift f\"ur Kristallographie - New Crystal Structures'
_journal_page_first 983
_journal_page_last 986
_journal_paper_doi 10.1515/ncrs-2019-0202
_journal_volume 234
_journal_year 2019
_chemical_formula_moiety 'C26 H23 N5 Ni O8'
_chemical_formula_sum 'C26 H23 N5 Ni O8'
_chemical_formula_weight 592.20
_space_group_crystal_system monoclinic
_space_group_IT_number 14
_space_group_name_Hall '-P 2ybc'
_space_group_name_H-M_alt 'P 1 21/c 1'
_atom_sites_solution_hydrogens mixed
_atom_sites_solution_primary dual
_cell_angle_alpha 90
_cell_angle_beta 112.097(4)
_cell_angle_gamma 90
_cell_formula_units_Z 4
_cell_length_a 15.4152(5)
_cell_length_b 10.8836(3)
_cell_length_c 16.1172(5)
_cell_measurement_reflns_used 20197
_cell_measurement_temperature 293(2)
_cell_measurement_theta_max 28.0390
_cell_measurement_theta_min 3.9540
_cell_volume 2505.41(15)
_computing_cell_refinement 'CrysAlisPro 1.171.39.46 (Rigaku OD, 2018)'
_computing_data_collection 'CrysAlisPro 1.171.39.46 (Rigaku OD, 2018)'
_computing_data_reduction 'CrysAlisPro 1.171.39.46 (Rigaku OD, 2018)'
_computing_molecular_graphics 'Olex2 (Dolomanov et al., 2009)'
_computing_publication_material 'Olex2 (Dolomanov et al., 2009)'
_computing_structure_refinement 'ShelXL (Sheldrick, 2015)'
_computing_structure_solution 'ShelXT (Sheldrick, 2015)'
_diffrn_ambient_temperature 293(2)
_diffrn_detector 'CCD plate'
_diffrn_detector_area_resol_mean 8.0584
_diffrn_detector_type EosS2
_diffrn_measured_fraction_theta_full 0.998
_diffrn_measured_fraction_theta_max 0.998
_diffrn_measurement_details
;
List of Runs (angles in degrees, time in seconds):

  # Type    Start    End  Width  t~exp~   \w     \q     \k     \f   Frames
--------------------------------------------------------------------------
  1  \w    -41.00  54.00   1.00    4.39    --  -13.80  77.00 150.00   95
  2  \w    -41.00  54.00   1.00    4.39    --  -13.80  77.00  90.00   95
  3  \w    -41.00  54.00   1.00    4.39    --  -13.80  77.00-120.00   95
  4  \w    -12.00  82.00   1.00    4.39    --   14.82  77.00 -30.00   94
  5  \w    -12.00  82.00   1.00    4.39    --   14.82  77.00  30.00   94
  6  \w    -12.00  82.00   1.00    4.39    --   14.82  77.00 150.00   94
  7  \w    -86.00 -35.00   1.00    4.39    --  -13.80-178.00-120.00   51
  8  \w    -86.00 -35.00   1.00    4.39    --  -13.80-178.00-150.00   51
  9  \w    -20.00  54.00   1.00    4.39    --   14.82 -99.00  30.00   74
 10  \w     -3.00  65.00   1.00    4.39    --   14.82-119.00 163.00   68
 11  \w     -2.00  24.00   1.00    4.39    --   14.82  57.00-120.00   26
;
_diffrn_measurement_device 'four-circle diffractometer'
_diffrn_measurement_device_type 'SuperNova, Single source at offset/far, EosS2'
_diffrn_measurement_method '\w scans'
_diffrn_orient_matrix_type 'CrysAlisPro convention (1999,Acta A55,543-557)'
_diffrn_orient_matrix_UB_11 -0.0032113000
_diffrn_orient_matrix_UB_12 -0.0072779000
_diffrn_orient_matrix_UB_13 0.0424555000
_diffrn_orient_matrix_UB_21 0.0493263000
_diffrn_orient_matrix_UB_22 -0.0067215000
_diffrn_orient_matrix_UB_23 0.0200888000
_diffrn_orient_matrix_UB_31 0.0047657000
_diffrn_orient_matrix_UB_32 0.0644626000
_diffrn_orient_matrix_UB_33 0.0068716000
_diffrn_radiation_monochromator mirror
_diffrn_radiation_probe x-ray
_diffrn_radiation_type MoK\a
_diffrn_radiation_wavelength 0.71073
_diffrn_reflns_av_R_equivalents 0.0408
_diffrn_reflns_av_unetI/netI 0.0214
_diffrn_reflns_Laue_measured_fraction_full 0.998
_diffrn_reflns_Laue_measured_fraction_max 0.998
_diffrn_reflns_limit_h_max 18
_diffrn_reflns_limit_h_min -18
_diffrn_reflns_limit_k_max 13
_diffrn_reflns_limit_k_min -13
_diffrn_reflns_limit_l_max 19
_diffrn_reflns_limit_l_min -19
_diffrn_reflns_number 41531
_diffrn_reflns_point_group_measured_fraction_full 0.998
_diffrn_reflns_point_group_measured_fraction_max 0.998
_diffrn_reflns_theta_full 25.242
_diffrn_reflns_theta_max 25.500
_diffrn_reflns_theta_min 3.309
_diffrn_source 'micro-focus sealed X-ray tube'
_diffrn_source_type 'SuperNova (Mo) X-ray Source'
_exptl_absorpt_coefficient_mu 0.837
_exptl_absorpt_correction_T_max 1.00000
_exptl_absorpt_correction_T_min 0.53732
_exptl_absorpt_correction_type multi-scan
_exptl_absorpt_process_details
;
CrysAlisPro 1.171.39.46 (Rigaku Oxford Diffraction, 2018)
Empirical absorption correction using spherical harmonics,
 implemented in SCALE3 ABSPACK scaling algorithm.
;
_exptl_crystal_colour green
_exptl_crystal_colour_primary green
_exptl_crystal_density_diffrn 1.570
_exptl_crystal_description block
_exptl_crystal_F_000 1224
_exptl_crystal_size_max 0.39
_exptl_crystal_size_mid 0.31
_exptl_crystal_size_min 0.3
_refine_diff_density_max 0.775
_refine_diff_density_min -0.370
_refine_diff_density_rms 0.058
_refine_ls_extinction_coef .
_refine_ls_extinction_method none
_refine_ls_goodness_of_fit_ref 1.122
_refine_ls_hydrogen_treatment constr
_refine_ls_matrix_type full
_refine_ls_number_parameters 382
_refine_ls_number_reflns 4653
_refine_ls_number_restraints 26
_refine_ls_restrained_S_all 1.126
_refine_ls_R_factor_all 0.0394
_refine_ls_R_factor_gt 0.0361
_refine_ls_shift/su_max 0.001
_refine_ls_shift/su_mean 0.000
_refine_ls_structure_factor_coef Fsqd
_refine_ls_weighting_details 'w=1/[\s^2^(Fo^2^)+(0.0216P)^2^+4.0714P] where P=(Fo^2^+2Fc^2^)/3'
_refine_ls_weighting_scheme calc
_refine_ls_wR_factor_gt 0.0863
_refine_ls_wR_factor_ref 0.0876
_reflns_Friedel_coverage 0.000
_reflns_Friedel_fraction_full .
_reflns_Friedel_fraction_max .
_reflns_number_gt 4270
_reflns_number_total 4653
_reflns_threshold_expression 'I > 2\s(I)'
_cod_data_source_file suppl_ncrs-2019-0202_suppl.cif
_cod_data_source_block lgl-20
_cod_original_cell_volume 2505.42(14)
_cod_database_code 8105912
_shelx_space_group_comment
;
The symmetry employed for this shelxl refinement is uniquely defined
by the following loop, which should always be used as a source of
symmetry information in preference to the above space-group names.
They are only intended as comments.
;
_reflns_odcompleteness_completeness 99.67
_reflns_odcompleteness_iscentric 1
_reflns_odcompleteness_theta 25.30
_olex2_refinement_description
;
1. Fixed Uiso
 At 1.2 times of:
  All C(H) groups, All C(H,H) groups
 At 1.5 times of:
  All O(H,H) groups
2. Restrained distances
 O6-N5 \\sim O6A-N5
 with sigma of 0.02
 O5-N5 \\sim O5A-N5
 with sigma of 0.02
3. Uiso/Uaniso restraints and constraints
Uanis(O5) \\sim Ueq, Uanis(O6) \\sim Ueq, Uanis(O5A) \\sim Ueq, Uanis(O6A)
\\sim Ueq: with sigma of 0.01 and sigma for terminal atoms of 0.02
4. Others
 Sof(O5A)=Sof(O6A)=1-FVAR(1)
 Sof(O5)=Sof(O6)=FVAR(1)
5.a Rotating group:
 O1W(H1WA,H1WB), O2W(H2WA,H2WB)
5.b Secondary CH2 refined with riding coordinates:
 C16(H16A,H16B), C19(H19A,H19B)
5.c Aromatic/amide H refined with riding coordinates:
 C3(H3), C4(H4), C6(H6), C9(H9), C11(H11), C12(H12), C13(H13), C14(H14),
 C17(H17), C18(H18), C20(H20), C22(H22), C23(H23), C24(H24), C25(H25)
;
_olex2_date_sample_data_collection 2018-10-26
_olex2_submission_special_instructions 'No special instructions were received'
_oxdiff_exptl_absorpt_empirical_details
;
Empirical correction (ABSPACK) includes:
- Absorption correction using spherical harmonics
- Frame scaling
;
_oxdiff_exptl_absorpt_empirical_full_max 1.452
_oxdiff_exptl_absorpt_empirical_full_min 0.629

loop_
_space_group_symop_operation_xyz
'x, y, z'
'-x, y+1/2, -z+1/2'
'-x, -y, -z'
'x, -y-1/2, z-1/2'

loop_
_atom_site_label
_atom_site_type_symbol
_atom_site_fract_x
_atom_site_fract_y
_atom_site_fract_z
_atom_site_U_iso_or_equiv
_atom_site_adp_type
_atom_site_occupancy
_atom_site_site_symmetry_order
_atom_site_calc_flag
_atom_site_refinement_flags_posn
_atom_site_refinement_flags_adp
_atom_site_refinement_flags_occupancy
_atom_site_disorder_assembly
_atom_site_disorder_group
Ni1 Ni 0.49705(2) 0.62148(3) 0.30570(2) 0.01833(10) Uani 1 1 d . . . . .
O1 O 0.50829(12) 0.60986(16) 0.43818(11) 0.0245(4) Uani 1 1 d . . . . .
O1W O 0.56341(12) 0.45461(15) 0.32796(11) 0.0235(4) Uani 1 1 d . . . . .
H1WA H 0.5423 0.4079 0.2800 0.035 Uiso 1 1 d GR . . . .
H1WB H 0.5499 0.4116 0.3676 0.035 Uiso 1 1 d GR . . . .
O2 O 0.48841(13) 0.68110(17) 0.55866(11) 0.0287(4) Uani 1 1 d . . . . .
O2W O 0.50552(14) 0.62249(18) 0.17808(12) 0.0340(5) Uani 1 1 d . . . . .
H2WA H 0.5534 0.5802 0.1786 0.051 Uiso 1 1 d GR . . . .
H2WB H 0.5176 0.6961 0.1648 0.051 Uiso 1 1 d GR . . . .
O3 O 0.43640(12) 0.79287(16) 0.29838(12) 0.0251(4) Uani 1 1 d . . . . .
O4 O 0.37583(16) 0.94904(17) 0.34578(16) 0.0429(5) Uani 1 1 d . . . . .
O5 O 0.0178(16) 0.599(2) 0.280(2) 0.092(6) Uani 0.48(7) 1 d D U P A 1
O6 O 0.035(2) 0.794(3) 0.249(3) 0.091(7) Uani 0.48(7) 1 d D U P A 1
N1 N 0.36713(14) 0.53494(19) 0.24850(14) 0.0232(4) Uani 1 1 d . . . . .
N2 N 0.24652(15) 0.4155(2) 0.23935(14) 0.0254(5) Uani 1 1 d . . . . .
N3 N 0.27853(15) 0.1698(2) 0.52366(15) 0.0268(5) Uani 1 1 d . . . . .
N4 N 0.37231(14) 0.2876(2) 0.63450(14) 0.0255(5) Uani 1 1 d . . . . .
N5 N 0.0631(2) 0.6945(4) 0.2844(3) 0.0665(10) Uani 1 1 d D . . . .
C1 C 0.45866(17) 0.6508(2) 0.47754(16) 0.0210(5) Uani 1 1 d . . . . .
C2 C 0.35458(17) 0.6632(2) 0.42535(16) 0.0220(5) Uani 1 1 d . . . . .
C3 C 0.2934(2) 0.5845(3) 0.44509(18) 0.0302(6) Uani 1 1 d . . . . .
H3 H 0.3170 0.5264 0.4903 0.036 Uiso 1 1 calc R . . . .
C4 C 0.1980(2) 0.5926(3) 0.3977(2) 0.0371(7) Uani 1 1 d . . . . .
H4 H 0.1570 0.5381 0.4087 0.045 Uiso 1 1 calc R . . . .
C5 C 0.16516(19) 0.6833(3) 0.3341(2) 0.0375(7) Uani 1 1 d . . . . .
C6 C 0.22345(19) 0.7647(3) 0.31493(19) 0.0330(6) Uani 1 1 d . . . . .
H6 H 0.1989 0.8268 0.2730 0.040 Uiso 1 1 calc R . . . .
C7 C 0.31955(17) 0.7525(2) 0.35935(16) 0.0230(5) Uani 1 1 d . . . . .
C8 C 0.38254(17) 0.8380(2) 0.33369(16) 0.0233(5) Uani 1 1 d . . . . .
C9 C 0.33850(17) 0.4390(2) 0.28129(17) 0.0242(5) Uani 1 1 d . . . . .
H9 H 0.3780 0.3921 0.3287 0.029 Uiso 1 1 calc R . . . .
C10 C 0.28734(18) 0.5775(2) 0.17893(16) 0.0245(5) Uani 1 1 d . . . . .
C11 C 0.2742(2) 0.6780(3) 0.12173(18) 0.0339(6) Uani 1 1 d . . . . .
H11 H 0.3240 0.7277 0.1236 0.041 Uiso 1 1 calc R . . . .
C12 C 0.1846(2) 0.7005(3) 0.0625(2) 0.0426(7) Uani 1 1 d . . . . .
H12 H 0.1738 0.7676 0.0242 0.051 Uiso 1 1 calc R . . . .
C13 C 0.1095(2) 0.6262(3) 0.0579(2) 0.0450(8) Uani 1 1 d . . . . .
H13 H 0.0500 0.6449 0.0166 0.054 Uiso 1 1 calc R . . . .
C14 C 0.1208(2) 0.5258(3) 0.1127(2) 0.0373(7) Uani 1 1 d . . . . .
H14 H 0.0708 0.4756 0.1096 0.045 Uiso 1 1 calc R . . . .
C15 C 0.21157(18) 0.5036(2) 0.17329(17) 0.0258(5) Uani 1 1 d . . . . .
C16 C 0.1881(2) 0.3227(3) 0.25873(19) 0.0330(6) Uani 1 1 d . . . . .
H16A H 0.1720 0.2603 0.2124 0.040 Uiso 1 1 calc R . . . .
H16B H 0.1304 0.3612 0.2560 0.040 Uiso 1 1 calc R . . . .
C17 C 0.2324(2) 0.2620(3) 0.34709(19) 0.0322(6) Uani 1 1 d . . . . .
H17 H 0.2699 0.3092 0.3954 0.039 Uiso 1 1 calc R . . . .
C18 C 0.2215(2) 0.1449(3) 0.36077(19) 0.0323(6) Uani 1 1 d . . . . .
H18 H 0.1927 0.0962 0.3104 0.039 Uiso 1 1 calc R . . . .
C19 C 0.2511(2) 0.0830(2) 0.44968(19) 0.0327(6) Uani 1 1 d . . . . .
H19A H 0.1998 0.0330 0.4517 0.039 Uiso 1 1 calc R . . . .
H19B H 0.3033 0.0287 0.4567 0.039 Uiso 1 1 calc R . . . .
C20 C 0.36619(18) 0.1938(2) 0.58119(18) 0.0272(6) Uani 1 1 d . . . . .
H20 H 0.4179 0.1481 0.5831 0.033 Uiso 1 1 calc R . . . .
C21 C 0.28051(17) 0.3294(2) 0.60989(17) 0.0241(5) Uani 1 1 d . . . . .
C22 C 0.24352(19) 0.4269(3) 0.64227(19) 0.0314(6) Uani 1 1 d . . . . .
H22 H 0.2818 0.4771 0.6881 0.038 Uiso 1 1 calc R . . . .
C23 C 0.1481(2) 0.4461(3) 0.6038(2) 0.0369(7) Uani 1 1 d . . . . .
H23 H 0.1217 0.5098 0.6248 0.044 Uiso 1 1 calc R . . . .
C24 C 0.0901(2) 0.3716(3) 0.5337(2) 0.0399(7) Uani 1 1 d . . . . .
H24 H 0.0261 0.3875 0.5092 0.048 Uiso 1 1 calc R . . . .
C25 C 0.12542(19) 0.2763(3) 0.5007(2) 0.0349(7) Uani 1 1 d . . . . .
H25 H 0.0872 0.2273 0.4540 0.042 Uiso 1 1 calc R . . . .
C26 C 0.22132(18) 0.2565(2) 0.54072(17) 0.0259(5) Uani 1 1 d . . . . .
O5A O 0.0105(10) 0.633(4) 0.309(3) 0.101(7) Uani 0.52(7) 1 d D U P A 2
O6A O 0.0342(19) 0.770(2) 0.2250(12) 0.075(4) Uani 0.52(7) 1 d D U P A 2

loop_
_atom_site_aniso_label
_atom_site_aniso_U_11
_atom_site_aniso_U_22
_atom_site_aniso_U_33
_atom_site_aniso_U_23
_atom_site_aniso_U_13
_atom_site_aniso_U_12
Ni1 0.01923(16) 0.01778(17) 0.01910(16) 0.00050(12) 0.00851(12) 0.00055(12)
O1 0.0244(9) 0.0307(10) 0.0193(8) 0.0022(7) 0.0094(7) 0.0031(8)
O1W 0.0286(9) 0.0216(9) 0.0222(9) -0.0003(7) 0.0116(8) 0.0012(7)
O2 0.0365(11) 0.0299(10) 0.0195(9) -0.0045(8) 0.0102(8) -0.0002(8)
O2W 0.0480(12) 0.0295(10) 0.0340(11) 0.0087(9) 0.0262(10) 0.0090(9)
O3 0.0270(9) 0.0215(9) 0.0316(10) 0.0055(8) 0.0164(8) 0.0039(7)
O4 0.0625(14) 0.0204(10) 0.0651(15) 0.0009(10) 0.0459(12) 0.0022(9)
O5 0.029(6) 0.127(9) 0.114(10) -0.008(8) 0.021(5) -0.030(5)
O6 0.036(6) 0.111(9) 0.119(15) 0.030(10) 0.020(10) 0.024(7)
N1 0.0213(10) 0.0244(11) 0.0223(11) -0.0003(9) 0.0062(9) -0.0001(9)
N2 0.0236(11) 0.0230(11) 0.0294(11) 0.0003(9) 0.0096(9) -0.0033(9)
N3 0.0296(12) 0.0239(11) 0.0290(12) -0.0020(9) 0.0133(10) -0.0018(9)
N4 0.0224(11) 0.0258(11) 0.0297(11) -0.0021(9) 0.0112(9) -0.0025(9)
N5 0.0255(16) 0.100(3) 0.071(2) 0.005(2) 0.0145(16) -0.0008(18)
C1 0.0267(13) 0.0152(11) 0.0219(12) 0.0050(10) 0.0098(10) -0.0006(10)
C2 0.0255(13) 0.0213(12) 0.0225(12) -0.0029(10) 0.0126(10) -0.0007(10)
C3 0.0377(16) 0.0284(14) 0.0293(14) -0.0001(11) 0.0179(12) -0.0039(12)
C4 0.0325(16) 0.0423(17) 0.0461(17) -0.0079(14) 0.0256(14) -0.0124(13)
C5 0.0209(14) 0.0539(19) 0.0401(16) -0.0075(15) 0.0143(12) -0.0005(13)
C6 0.0275(14) 0.0394(16) 0.0325(15) 0.0036(13) 0.0118(12) 0.0081(12)
C7 0.0242(13) 0.0232(13) 0.0248(13) -0.0005(10) 0.0129(10) 0.0022(10)
C8 0.0253(13) 0.0237(13) 0.0200(12) 0.0067(10) 0.0076(10) 0.0045(10)
C9 0.0231(13) 0.0246(13) 0.0238(13) -0.0006(10) 0.0076(10) -0.0005(10)
C10 0.0271(13) 0.0238(13) 0.0213(12) -0.0027(10) 0.0077(11) 0.0001(11)
C11 0.0344(15) 0.0339(16) 0.0301(15) 0.0045(12) 0.0081(12) -0.0020(12)
C12 0.0439(18) 0.0405(18) 0.0357(16) 0.0121(14) 0.0061(14) 0.0067(14)
C13 0.0311(16) 0.051(2) 0.0395(17) 0.0061(15) -0.0016(13) 0.0088(14)
C14 0.0237(14) 0.0447(18) 0.0395(16) -0.0021(14) 0.0074(12) -0.0011(13)
C15 0.0265(13) 0.0267(13) 0.0230(13) -0.0026(11) 0.0080(11) 0.0006(11)
C16 0.0309(15) 0.0325(15) 0.0381(16) -0.0020(12) 0.0160(13) -0.0086(12)
C17 0.0357(15) 0.0313(15) 0.0311(14) -0.0048(12) 0.0144(12) -0.0102(12)
C18 0.0360(15) 0.0315(15) 0.0301(14) -0.0074(12) 0.0133(12) -0.0063(12)
C19 0.0411(16) 0.0203(13) 0.0372(15) -0.0049(12) 0.0153(13) -0.0072(12)
C20 0.0245(13) 0.0249(14) 0.0348(14) 0.0004(11) 0.0143(11) -0.0017(11)
C21 0.0235(13) 0.0250(13) 0.0258(13) 0.0013(11) 0.0117(11) -0.0024(10)
C22 0.0303(15) 0.0325(15) 0.0357(15) -0.0046(12) 0.0174(12) -0.0021(12)
C23 0.0330(16) 0.0336(16) 0.0484(18) -0.0002(14) 0.0202(14) 0.0058(13)
C24 0.0230(14) 0.0453(18) 0.0472(18) 0.0026(15) 0.0082(13) 0.0060(13)
C25 0.0265(14) 0.0389(17) 0.0356(15) -0.0017(13) 0.0075(12) -0.0052(12)
C26 0.0263(13) 0.0252(13) 0.0281(13) -0.0006(11) 0.0123(11) -0.0036(11)
O5A 0.033(4) 0.158(12) 0.125(12) 0.039(8) 0.043(5) -0.004(6)
O6A 0.035(5) 0.113(8) 0.062(6) 0.006(6) 0.003(4) 0.010(5)

loop_
_atom_type_symbol
_atom_type_description
_atom_type_scat_dispersion_real
_atom_type_scat_dispersion_imag
_atom_type_scat_source
C C 0.0033 0.0016 'International Tables Vol C Tables 4.2.6.8 and 6.1.1.4'
H H 0.0000 0.0000 'International Tables Vol C Tables 4.2.6.8 and 6.1.1.4'
N N 0.0061 0.0033 'International Tables Vol C Tables 4.2.6.8 and 6.1.1.4'
Ni Ni 0.3393 1.1124 'International Tables Vol C Tables 4.2.6.8 and 6.1.1.4'
O O 0.0106 0.0060 'International Tables Vol C Tables 4.2.6.8 and 6.1.1.4'

loop_
_geom_angle_atom_site_label_1
_geom_angle_atom_site_label_2
_geom_angle_atom_site_label_3
_geom_angle
_geom_angle_site_symmetry_1
_geom_angle_site_symmetry_3
O1 Ni1 O2W 171.65(7) . .
O1 Ni1 N1 96.98(7) . .
O1 Ni1 N4 82.17(8) . 3_666
O1W Ni1 O1 85.59(7) . .
O1W Ni1 O2W 88.02(7) . .
O1W Ni1 O3 173.67(7) . .
O1W Ni1 N1 90.59(8) . .
O1W Ni1 N4 90.45(8) . 3_666
O2W Ni1 N4 92.53(8) . 3_666
O3 Ni1 O1 88.55(7) . .
O3 Ni1 O2W 97.58(7) . .
O3 Ni1 N1 92.50(8) . .
O3 Ni1 N4 86.38(8) . 3_666
N1 Ni1 O2W 88.44(8) . .
N1 Ni1 N4 178.61(8) . 3_666
C1 O1 Ni1 132.15(16) . .
Ni1 O1W H1WA 111.4 . .
Ni1 O1W H1WB 111.1 . .
H1WA O1W H1WB 102.7 . .
Ni1 O2W H2WA 110.6 . .
Ni1 O2W H2WB 110.1 . .
H2WA O2W H2WB 103.5 . .
C8 O3 Ni1 132.91(16) . .
C9 N1 Ni1 126.17(17) . .
C9 N1 C10 105.0(2) . .
C10 N1 Ni1 127.90(17) . .
C9 N2 C15 106.7(2) . .
C9 N2 C16 129.8(2) . .
C15 N2 C16 123.4(2) . .
C20 N3 C19 126.7(2) . .
C20 N3 C26 106.3(2) . .
C26 N3 C19 126.4(2) . .
C20 N4 Ni1 118.77(17) . 3_666
C20 N4 C21 104.6(2) . .
C21 N4 Ni1 131.68(17) . 3_666
O5 N5 C5 115.1(11) . .
O6 N5 O5 128(2) . .
O6 N5 C5 116.4(16) . .
O5A N5 C5 118.7(9) . .
O6A N5 C5 118.9(14) . .
O6A N5 O5A 122.2(16) . .
O1 C1 O2 124.8(2) . .
O1 C1 C2 118.4(2) . .
O2 C1 C2 116.8(2) . .
C3 C2 C1 119.0(2) . .
C7 C2 C1 120.9(2) . .
C7 C2 C3 120.1(2) . .
C2 C3 H3 119.8 . .
C4 C3 C2 120.3(3) . .
C4 C3 H3 119.8 . .
C3 C4 H4 120.8 . .
C5 C4 C3 118.3(3) . .
C5 C4 H4 120.8 . .
C4 C5 N5 118.8(3) . .
C4 C5 C6 122.7(3) . .
C6 C5 N5 118.5(3) . .
C5 C6 H6 120.6 . .
C5 C6 C7 118.8(3) . .
C7 C6 H6 120.6 . .
C2 C7 C8 122.3(2) . .
C6 C7 C2 119.6(2) . .
C6 C7 C8 118.1(2) . .
O3 C8 C7 118.7(2) . .
O4 C8 O3 123.9(2) . .
O4 C8 C7 117.3(2) . .
N1 C9 N2 113.4(2) . .
N1 C9 H9 123.3 . .
N2 C9 H9 123.3 . .
C11 C10 N1 131.0(2) . .
C15 C10 N1 109.0(2) . .
C15 C10 C11 120.0(2) . .
C10 C11 H11 121.4 . .
C12 C11 C10 117.2(3) . .
C12 C11 H11 121.4 . .
C11 C12 H12 118.9 . .
C11 C12 C13 122.2(3) . .
C13 C12 H12 118.9 . .
C12 C13 H13 119.1 . .
C14 C13 C12 121.7(3) . .
C14 C13 H13 119.1 . .
C13 C14 H14 121.9 . .
C13 C14 C15 116.1(3) . .
C15 C14 H14 121.9 . .
N2 C15 C10 106.0(2) . .
N2 C15 C14 131.1(3) . .
C10 C15 C14 122.8(3) . .
N2 C16 H16A 108.6 . .
N2 C16 H16B 108.6 . .
N2 C16 C17 114.5(2) . .
H16A C16 H16B 107.6 . .
C17 C16 H16A 108.6 . .
C17 C16 H16B 108.6 . .
C16 C17 H17 118.3 . .
C18 C17 C16 123.4(3) . .
C18 C17 H17 118.3 . .
C17 C18 H18 117.0 . .
C17 C18 C19 125.9(3) . .
C19 C18 H18 117.0 . .
N3 C19 C18 112.6(2) . .
N3 C19 H19A 109.1 . .
N3 C19 H19B 109.1 . .
C18 C19 H19A 109.1 . .
C18 C19 H19B 109.1 . .
H19A C19 H19B 107.8 . .
N3 C20 H20 123.0 . .
N4 C20 N3 114.1(2) . .
N4 C20 H20 123.0 . .
N4 C21 C22 131.0(2) . .
C26 C21 N4 109.3(2) . .
C26 C21 C22 119.7(2) . .
C21 C22 H22 121.2 . .
C23 C22 C21 117.6(3) . .
C23 C22 H22 121.2 . .
C22 C23 H23 119.2 . .
C22 C23 C24 121.5(3) . .
C24 C23 H23 119.2 . .
C23 C24 H24 119.2 . .
C25 C24 C23 121.5(3) . .
C25 C24 H24 119.2 . .
C24 C25 H25 121.7 . .
C24 C25 C26 116.6(3) . .
C26 C25 H25 121.7 . .
N3 C26 C21 105.8(2) . .
N3 C26 C25 131.2(3) . .
C25 C26 C21 123.0(3) . .

loop_
_geom_bond_atom_site_label_1
_geom_bond_atom_site_label_2
_geom_bond_distance
_geom_bond_site_symmetry_2
Ni1 O1 2.0800(16) .
Ni1 O1W 2.0487(17) .
Ni1 O2W 2.1095(18) .
Ni1 O3 2.0699(17) .
Ni1 N1 2.088(2) .
Ni1 N4 2.122(2) 3_666
O1 C1 1.246(3) .
O1W H1WA 0.8789 .
O1W H1WB 0.8789 .
O2 C1 1.256(3) .
O2W H2WA 0.8671 .
O2W H2WB 0.8673 .
O3 C8 1.269(3) .
O4 C8 1.235(3) .
O5 N5 1.236(11) .
O6 N5 1.224(12) .
N1 C9 1.319(3) .
N1 C10 1.395(3) .
N2 C9 1.346(3) .
N2 C15 1.383(3) .
N2 C16 1.463(3) .
N3 C19 1.454(3) .
N3 C20 1.346(3) .
N3 C26 1.387(3) .
N4 Ni1 2.122(2) 3_666
N4 C20 1.314(3) .
N4 C21 1.395(3) .
N5 C5 1.478(4) .
N5 O5A 1.223(10) .
N5 O6A 1.215(11) .
C1 C2 1.511(3) .
C2 C3 1.397(4) .
C2 C7 1.391(4) .
C3 H3 0.9300 .
C3 C4 1.381(4) .
C4 H4 0.9300 .
C4 C5 1.376(4) .
C5 C6 1.377(4) .
C6 H6 0.9300 .
C6 C7 1.388(4) .
C7 C8 1.511(3) .
C9 H9 0.9300 .
C10 C11 1.395(4) .
C10 C15 1.393(4) .
C11 H11 0.9300 .
C11 C12 1.373(4) .
C12 H12 0.9300 .
C12 C13 1.391(5) .
C13 H13 0.9300 .
C13 C14 1.374(4) .
C14 H14 0.9300 .
C14 C15 1.393(4) .
C16 H16A 0.9700 .
C16 H16B 0.9700 .
C16 C17 1.483(4) .
C17 H17 0.9300 .
C17 C18 1.315(4) .
C18 H18 0.9300 .
C18 C19 1.491(4) .
C19 H19A 0.9700 .
C19 H19B 0.9700 .
C20 H20 0.9300 .
C21 C22 1.395(4) .
C21 C26 1.393(4) .
C22 H22 0.9300 .
C22 C23 1.380(4) .
C23 H23 0.9300 .
C23 C24 1.404(4) .
C24 H24 0.9300 .
C24 C25 1.369(4) .
C25 H25 0.9300 .
C25 C26 1.389(4) .

loop_
_geom_hbond_atom_site_label_D
_geom_hbond_atom_site_label_H
_geom_hbond_atom_site_label_A
_geom_hbond_distance_DH
_geom_hbond_distance_HA
_geom_hbond_distance_DA
_geom_hbond_angle_DHA
_geom_hbond_site_symmetry_A
O1W H1WA O3 0.88 1.89 2.692(2) 150.5 2_645
O1W H1WB O2 0.88 1.82 2.694(2) 174.7 3_666
O2W H2WA O4 0.87 1.92 2.754(3) 159.6 2_645
O2W H2WB O2 0.87 2.08 2.822(3) 142.7 4_575
